data_2224875
loop_
_publ_author_name
'Hu, Jun'
'Ji, Jin-xiu'
'Zhou, Ying'
'Wang, Ji-kui'
'Xu, Yan-hua'

_publ_section_title (<i>E</i>)-5-(3,5-Dimethylphenyl)-<i>N</i>-[4-(methylsulfanyl)benzylidene]-1,3,4-thiadiazol-2-amine
_journal_coeditor_code BT5165
_journal_issue 2
_journal_name_full 'Acta Crystallographica Section E'
_journal_page_first o410
_journal_paper_doi 10.1107/S1600536810001558
_journal_volume 66
_journal_year 2010
_chemical_formula_iupac 'C18 H17 N3 S2'
_chemical_formula_moiety 'C18 H17 N3 S2'
_chemical_formula_sum 'C18 H17 N3 S2'
_chemical_formula_weight 339.47
_chemical_melting_point 408
_chemical_name_systematic
;
(<i>E</i>)-5-(3,5-Dimethylphenyl)-<i>N</i>-[4-(methylsulfanyl)benzylidene]-
1,3,4-thiadiazol-2-amine
;
_space_group_IT_number 2
_symmetry_cell_setting triclinic
_symmetry_space_group_name_Hall '-P 1'
_symmetry_space_group_name_H-M 'P -1'
_atom_sites_solution_hydrogens geom
_atom_sites_solution_primary direct
_atom_sites_solution_secondary difmap
_audit_creation_method SHELXL-97
_cell_angle_alpha 90.98(3)
_cell_angle_beta 110.03(3)
_cell_angle_gamma 99.66(3)
_cell_formula_units_Z 2
_cell_length_a 8.5640(17)
_cell_length_b 9.3370(19)
_cell_length_c 11.570(2)
_cell_measurement_reflns_used 25
_cell_measurement_temperature 298(2)
_cell_measurement_theta_max 13
_cell_measurement_theta_min 10
_cell_volume 854.1(3)
_computing_cell_refinement 'CAD-4 EXPRESS (Enraf--Nonius, 1994)'
_computing_data_collection 'CAD-4 EXPRESS (Enraf--Nonius, 1994)'
_computing_data_reduction 'XCAD4 (Harms & Wocadlo, 1995)'
_computing_molecular_graphics 'SHELXTL (Sheldrick, 2008)'
_computing_publication_material 'SHELXL97 (Sheldrick, 2008)'
_computing_structure_refinement 'SHELXL97 (Sheldrick, 2008)'
_computing_structure_solution 'SHELXS97 (Sheldrick, 2008)'
_diffrn_ambient_temperature 298(2)
_diffrn_measured_fraction_theta_full 0.999
_diffrn_measured_fraction_theta_max 0.999
_diffrn_measurement_device_type 'Enraf--Nonius CAD-4'
_diffrn_measurement_method \w/2\q
_diffrn_radiation_monochromator graphite
_diffrn_radiation_source 'fine-focus sealed tube'
_diffrn_radiation_type MoK\a
_diffrn_radiation_wavelength 0.71073
_diffrn_reflns_av_R_equivalents 0.0310
_diffrn_reflns_av_sigmaI/netI 0.0352
_diffrn_reflns_limit_h_max 10
_diffrn_reflns_limit_h_min 0
_diffrn_reflns_limit_k_max 11
_diffrn_reflns_limit_k_min -11
_diffrn_reflns_limit_l_max 13
_diffrn_reflns_limit_l_min -13
_diffrn_reflns_number 3324
_diffrn_reflns_theta_full 25.27
_diffrn_reflns_theta_max 25.27
_diffrn_reflns_theta_min 1.88
_diffrn_standards_decay_% 1
_diffrn_standards_interval_count 200
_diffrn_standards_interval_time 120
_diffrn_standards_number 3
_exptl_absorpt_coefficient_mu 0.314
_exptl_absorpt_correction_T_max 0.9693
_exptl_absorpt_correction_T_min 0.9117
_exptl_absorpt_correction_type psi-scan
_exptl_absorpt_process_details '(North <i>et al.</i>,  1968)'
_exptl_crystal_colour colorless
_exptl_crystal_density_diffrn 1.320
_exptl_crystal_density_method 'not measured'
_exptl_crystal_description block
_exptl_crystal_F_000 356
_exptl_crystal_size_max 0.30
_exptl_crystal_size_mid 0.20
_exptl_crystal_size_min 0.10
_refine_diff_density_max 0.378
_refine_diff_density_min -0.456
_refine_ls_extinction_coef 0.017(4)
_refine_ls_extinction_expression Fc^*^=kFc[1+0.001xFc^2^\l^3^/sin(2\q)]^-1/4^
_refine_ls_extinction_method 'SHELXL97 (Sheldrick, 2008)'
_refine_ls_goodness_of_fit_ref 1.001
_refine_ls_hydrogen_treatment constr
_refine_ls_matrix_type full
_refine_ls_number_parameters 209
_refine_ls_number_reflns 3098
_refine_ls_number_restraints 0
_refine_ls_restrained_S_all 1.001
_refine_ls_R_factor_all 0.0918
_refine_ls_R_factor_gt 0.0650
_refine_ls_shift/su_max 0.000
_refine_ls_shift/su_mean 0.000
_refine_ls_structure_factor_coef Fsqd
_refine_ls_weighting_details 'calc w=1/[\s^2^(Fo^2^)+(0.1000P)^2^+1.5500P] where P=(Fo^2^+2Fc^2^)/3'
_refine_ls_weighting_scheme calc
_refine_ls_wR_factor_gt 0.1661
_refine_ls_wR_factor_ref 0.2079
_reflns_number_gt 2286
_reflns_number_total 3098
_reflns_threshold_expression I>2\s(I)
_cod_data_source_file bt5165.cif
_cod_data_source_block I
_cod_depositor_comments
;
The following automatic conversions were performed:
'_symmetry_cell_setting' value 'Triclinic' changed to 'triclinic'
according to '/home/saulius/struct/CIF-dictionaries/cif_core.dic'
dictionary named 'cif_core.dic' version 2.4.1 from 2010-06-29.

Automatic conversion script
Id: cif_fix_enum 1527 2010-12-29 10:47:43Z saulius 

The following automatic conversions were performed:

'_symmetry_cell_setting' value 'Triclinic' changed to 'triclinic'
according to /home/saulius/struct/CIF-dictionaries/cif_core.dic
dictionary named 'cif_core.dic' version 2.4.1 from 2010-06-29.

Automatic conversion script
Id: cif_fix_values 1715 2011-07-08 13:25:40Z adriana 
;
_cod_database_code 2224875
_cod_database_fobs_code 2224875

loop_
_symmetry_equiv_pos_as_xyz
'x, y, z'
'-x, -y, -z'

loop_
_atom_site_type_symbol
_atom_site_label
_atom_site_fract_x
_atom_site_fract_y
_atom_site_fract_z
_atom_site_U_iso_or_equiv
_atom_site_adp_type
_atom_site_calc_flag
_atom_site_refinement_flags
_atom_site_occupancy
_atom_site_disorder_assembly
_atom_site_disorder_group
S S1 0.62029(16) 1.18993(14) -0.40284(12) 0.0614(4) Uani d . 1 . .
S S2 0.10286(13) 0.70508(13) 0.07048(10) 0.0522(4) Uani d . 1 . .
N N1 0.0950(5) 0.8908(4) -0.1158(3) 0.0502(9) Uani d . 1 . .
N N2 -0.1485(5) 0.8040(5) -0.0728(4) 0.0692(12) Uani d . 1 . .
N N3 -0.2085(5) 0.7183(5) 0.0023(4) 0.0685(12) Uani d . 1 . .
C C1 0.7907(6) 1.0978(6) -0.3883(5) 0.0723(15) Uani d . 1 . .
H H1B 0.8553 1.1424 -0.4359 0.108 Uiso calc R 1 . .
H H1C 0.7470 0.9974 -0.4181 0.108 Uiso calc R 1 . .
H H1D 0.8620 1.1039 -0.3031 0.108 Uiso calc R 1 . .
C C2 0.5192(5) 1.0955(4) -0.3116(4) 0.0445(9) Uani d . 1 . .
C C3 0.3640(6) 1.1315(5) -0.3168(4) 0.0533(11) Uani d . 1 . .
H H3B 0.3206 1.2023 -0.3674 0.064 Uiso calc R 1 . .
C C4 0.2770(5) 1.0636(5) -0.2484(4) 0.0524(11) Uani d . 1 . .
H H4A 0.1754 1.0897 -0.2519 0.063 Uiso calc R 1 . .
C C5 0.3370(5) 0.9560(4) -0.1734(4) 0.0442(9) Uani d . 1 . .
C C6 0.4919(5) 0.9225(5) -0.1672(4) 0.0487(10) Uani d . 1 . .
H H6A 0.5357 0.8527 -0.1155 0.058 Uiso calc R 1 . .
C C7 0.5814(5) 0.9899(4) -0.2356(4) 0.0473(10) Uani d . 1 . .
H H7A 0.6838 0.9646 -0.2309 0.057 Uiso calc R 1 . .
C C8 0.2444(5) 0.8767(5) -0.1040(4) 0.0480(10) Uani d . 1 . .
H H8A 0.2960 0.8130 -0.0488 0.058 Uiso calc R 1 . .
C C9 0.0130(5) 0.8098(4) -0.0484(4) 0.0447(9) Uani d . 1 . .
C C10 -0.0942(5) 0.6600(4) 0.0806(4) 0.0453(10) Uani d . 1 . .
C C11 -0.1302(5) 0.5649(4) 0.1713(4) 0.0443(9) Uani d . 1 . .
C C12 -0.2857(5) 0.5491(5) 0.1857(4) 0.0491(10) Uani d . 1 . .
H H12A -0.3676 0.5975 0.1361 0.059 Uiso calc R 1 . .
C C13 -0.3218(6) 0.4629(5) 0.2724(4) 0.0543(11) Uani d . 1 . .
C C14 -0.2009(6) 0.3892(5) 0.3429(4) 0.0580(12) Uani d . 1 . .
H H14A -0.2254 0.3293 0.4003 0.070 Uiso calc R 1 . .
C C15 -0.0418(6) 0.4016(5) 0.3309(4) 0.0521(11) Uani d . 1 . .
C C16 -0.0071(5) 0.4910(5) 0.2446(4) 0.0484(10) Uani d . 1 . .
H H16A 0.0979 0.5018 0.2356 0.058 Uiso calc R 1 . .
C C17 -0.4903(7) 0.4480(6) 0.2888(6) 0.0737(15) Uani d . 1 . .
H H17A -0.4931 0.3842 0.3525 0.111 Uiso calc R 1 . .
H H17B -0.5785 0.4083 0.2128 0.111 Uiso calc R 1 . .
H H17C -0.5070 0.5421 0.3116 0.111 Uiso calc R 1 . .
C C18 0.0868(7) 0.3170(6) 0.4057(5) 0.0736(15) Uani d . 1 . .
H H18A 0.1873 0.3396 0.3853 0.110 Uiso calc R 1 . .
H H18B 0.0416 0.2146 0.3877 0.110 Uiso calc R 1 . .
H H18C 0.1137 0.3426 0.4919 0.110 Uiso calc R 1 . .

loop_
_atom_site_aniso_label
_atom_site_aniso_U_11
_atom_site_aniso_U_22
_atom_site_aniso_U_33
_atom_site_aniso_U_12
_atom_site_aniso_U_13
_atom_site_aniso_U_23
S1 0.0633(8) 0.0675(8) 0.0680(8) 0.0195(6) 0.0371(6) 0.0291(6)
S2 0.0423(6) 0.0626(7) 0.0570(7) 0.0146(5) 0.0209(5) 0.0229(5)
N1 0.059(2) 0.049(2) 0.052(2) 0.0151(17) 0.0275(17) 0.0160(16)
N2 0.056(2) 0.087(3) 0.079(3) 0.031(2) 0.032(2) 0.048(2)
N3 0.050(2) 0.088(3) 0.080(3) 0.030(2) 0.029(2) 0.045(2)
C1 0.064(3) 0.099(4) 0.074(3) 0.026(3) 0.043(3) 0.021(3)
C2 0.044(2) 0.044(2) 0.049(2) 0.0095(17) 0.0200(18) 0.0111(18)
C3 0.056(3) 0.056(3) 0.059(3) 0.026(2) 0.026(2) 0.028(2)
C4 0.045(2) 0.053(3) 0.067(3) 0.020(2) 0.024(2) 0.017(2)
C5 0.043(2) 0.042(2) 0.051(2) 0.0098(17) 0.0194(18) 0.0093(18)
C6 0.049(2) 0.047(2) 0.054(2) 0.0168(19) 0.0191(19) 0.0185(19)
C7 0.041(2) 0.048(2) 0.059(3) 0.0137(18) 0.0221(19) 0.017(2)
C8 0.049(2) 0.050(2) 0.048(2) 0.0151(19) 0.0191(19) 0.0134(19)
C9 0.040(2) 0.047(2) 0.052(2) 0.0128(17) 0.0206(18) 0.0145(19)
C10 0.047(2) 0.045(2) 0.049(2) 0.0142(18) 0.0204(19) 0.0084(18)
C11 0.045(2) 0.041(2) 0.051(2) 0.0073(17) 0.0222(19) 0.0070(18)
C12 0.046(2) 0.047(2) 0.061(3) 0.0122(18) 0.025(2) 0.012(2)
C13 0.055(3) 0.049(2) 0.066(3) 0.006(2) 0.032(2) 0.007(2)
C14 0.066(3) 0.051(3) 0.062(3) 0.010(2) 0.029(2) 0.018(2)
C15 0.056(3) 0.049(2) 0.052(2) 0.010(2) 0.020(2) 0.012(2)
C16 0.044(2) 0.049(2) 0.054(2) 0.0114(18) 0.0170(19) 0.0092(19)
C17 0.070(3) 0.073(3) 0.096(4) 0.009(3) 0.053(3) 0.015(3)
C18 0.084(4) 0.075(3) 0.067(3) 0.033(3) 0.023(3) 0.031(3)

loop_
_atom_type_symbol
_atom_type_description
_atom_type_scat_dispersion_real
_atom_type_scat_dispersion_imag
_atom_type_scat_source
C C 0.0033 0.0016 'International Tables Vol C Tables 4.2.6.8 and 6.1.1.4'
H H 0.0000 0.0000 'International Tables Vol C Tables 4.2.6.8 and 6.1.1.4'
N N 0.0061 0.0033 'International Tables Vol C Tables 4.2.6.8 and 6.1.1.4'
S S 0.1246 0.1234 'International Tables Vol C Tables 4.2.6.8 and 6.1.1.4'

loop_
_geom_angle_atom_site_label_1
_geom_angle_atom_site_label_2
_geom_angle_atom_site_label_3
_geom_angle_site_symmetry_1
_geom_angle_site_symmetry_3
_geom_angle
_geom_angle_publ_flag
C2 S1 C1 . . 103.0(2) ?
C10 S2 C9 . . 86.66(19) ?
C8 N1 C9 . . 119.2(4) ?
C9 N2 N3 . . 112.4(4) ?
C10 N3 N2 . . 113.2(4) ?
S1 C1 H1B . . 109.5 ?
S1 C1 H1C . . 109.5 ?
H1B C1 H1C . . 109.5 ?
S1 C1 H1D . . 109.5 ?
H1B C1 H1D . . 109.5 ?
H1C C1 H1D . . 109.5 ?
C7 C2 C3 . . 118.8(4) ?
C7 C2 S1 . . 124.6(3) ?
C3 C2 S1 . . 116.6(3) ?
C4 C3 C2 . . 120.5(4) ?
C4 C3 H3B . . 119.8 ?
C2 C3 H3B . . 119.8 ?
C3 C4 C5 . . 121.1(4) ?
C3 C4 H4A . . 119.4 ?
C5 C4 H4A . . 119.4 ?
C4 C5 C6 . . 118.1(4) ?
C4 C5 C8 . . 122.7(4) ?
C6 C5 C8 . . 119.2(4) ?
C7 C6 C5 . . 121.5(4) ?
C7 C6 H6A . . 119.2 ?
C5 C6 H6A . . 119.2 ?
C6 C7 C2 . . 120.0(4) ?
C6 C7 H7A . . 120.0 ?
C2 C7 H7A . . 120.0 ?
N1 C8 C5 . . 122.3(4) ?
N1 C8 H8A . . 118.9 ?
C5 C8 H8A . . 118.9 ?
N2 C9 N1 . . 120.4(4) ?
N2 C9 S2 . . 113.3(3) ?
N1 C9 S2 . . 126.2(3) ?
N3 C10 C11 . . 122.6(4) ?
N3 C10 S2 . . 114.3(3) ?
C11 C10 S2 . . 123.1(3) ?
C12 C11 C16 . . 119.6(4) ?
C12 C11 C10 . . 120.0(4) ?
C16 C11 C10 . . 120.3(4) ?
C13 C12 C11 . . 121.3(4) ?
C13 C12 H12A . . 119.4 ?
C11 C12 H12A . . 119.4 ?
C14 C13 C12 . . 118.7(4) ?
C14 C13 C17 . . 120.4(4) ?
C12 C13 C17 . . 120.9(4) ?
C13 C14 C15 . . 121.9(4) ?
C13 C14 H14A . . 119.1 ?
C15 C14 H14A . . 119.1 ?
C16 C15 C14 . . 118.5(4) ?
C16 C15 C18 . . 120.2(4) ?
C14 C15 C18 . . 121.3(4) ?
C15 C16 C11 . . 120.0(4) ?
C15 C16 H16A . . 120.0 ?
C11 C16 H16A . . 120.0 ?
C13 C17 H17A . . 109.5 ?
C13 C17 H17B . . 109.5 ?
H17A C17 H17B . . 109.5 ?
C13 C17 H17C . . 109.5 ?
H17A C17 H17C . . 109.5 ?
H17B C17 H17C . . 109.5 ?
C15 C18 H18A . . 109.5 ?
C15 C18 H18B . . 109.5 ?
H18A C18 H18B . . 109.5 ?
C15 C18 H18C . . 109.5 ?
H18A C18 H18C . . 109.5 ?
H18B C18 H18C . . 109.5 ?

loop_
_geom_bond_atom_site_label_1
_geom_bond_atom_site_label_2
_geom_bond_site_symmetry_2
_geom_bond_distance
_geom_bond_publ_flag
S1 C2 . 1.745(4) ?
S1 C1 . 1.777(5) ?
S2 C10 . 1.714(4) ?
S2 C9 . 1.736(4) ?
N1 C8 . 1.269(5) ?
N1 C9 . 1.376(5) ?
N2 C9 . 1.305(5) ?
N2 N3 . 1.360(5) ?
N3 C10 . 1.290(5) ?
C1 H1B . 0.9600 ?
C1 H1C . 0.9600 ?
C1 H1D . 0.9600 ?
C2 C7 . 1.384(6) ?
C2 C3 . 1.407(6) ?
C3 C4 . 1.358(6) ?
C3 H3B . 0.9300 ?
C4 C5 . 1.387(6) ?
C4 H4A . 0.9300 ?
C5 C6 . 1.392(5) ?
C5 C8 . 1.442(5) ?
C6 C7 . 1.371(6) ?
C6 H6A . 0.9300 ?
C7 H7A . 0.9300 ?
C8 H8A . 0.9300 ?
C10 C11 . 1.465(6) ?
C11 C12 . 1.382(6) ?
C11 C16 . 1.399(6) ?
C12 C13 . 1.380(6) ?
C12 H12A . 0.9300 ?
C13 C14 . 1.375(6) ?
C13 C17 . 1.503(6) ?
C14 C15 . 1.403(6) ?
C14 H14A . 0.9300 ?
C15 C16 . 1.389(6) ?
C15 C18 . 1.500(6) ?
C16 H16A . 0.9300 ?
C17 H17A . 0.9600 ?
C17 H17B . 0.9600 ?
C17 H17C . 0.9600 ?
C18 H18A . 0.9600 ?
C18 H18B . 0.9600 ?
C18 H18C . 0.9600 ?

loop_
_geom_hbond_atom_site_label_D
_geom_hbond_atom_site_label_H
_geom_hbond_atom_site_label_A
_geom_hbond_site_symmetry_A
_geom_hbond_distance_DH
_geom_hbond_distance_HA
_geom_hbond_distance_DA
_geom_hbond_angle_DHA
_geom_hbond_publ_flag
C7 H7A N2 1_655 0.93 2.58 3.223(6) 126.00 yes
C8 H8A S2 . 0.93 2.59 3.041(5) 110.00 yes

loop_
_geom_torsion_atom_site_label_1
_geom_torsion_atom_site_label_2
_geom_torsion_atom_site_label_3
_geom_torsion_atom_site_label_4
_geom_torsion_site_symmetry_1
_geom_torsion_site_symmetry_2
_geom_torsion_site_symmetry_3
_geom_torsion_site_symmetry_4
_geom_torsion
_geom_torsion_publ_flag
C9 N2 N3 C10 . . . . -0.7(7) ?
C1 S1 C2 C7 . . . . 8.1(5) ?
C1 S1 C2 C3 . . . . -172.1(4) ?
C7 C2 C3 C4 . . . . 0.0(7) ?
S1 C2 C3 C4 . . . . -179.8(4) ?
C2 C3 C4 C5 . . . . -1.0(7) ?
C3 C4 C5 C6 . . . . 1.9(7) ?
C3 C4 C5 C8 . . . . -177.0(4) ?
C4 C5 C6 C7 . . . . -1.9(7) ?
C8 C5 C6 C7 . . . . 177.0(4) ?
C5 C6 C7 C2 . . . . 1.0(7) ?
C3 C2 C7 C6 . . . . 0.0(7) ?
S1 C2 C7 C6 . . . . 179.8(3) ?
C9 N1 C8 C5 . . . . 178.8(4) ?
C4 C5 C8 N1 . . . . 6.6(7) ?
C6 C5 C8 N1 . . . . -172.3(4) ?
N3 N2 C9 N1 . . . . 179.6(4) ?
N3 N2 C9 S2 . . . . 0.9(6) ?
C8 N1 C9 N2 . . . . -168.9(4) ?
C8 N1 C9 S2 . . . . 9.7(6) ?
C10 S2 C9 N2 . . . . -0.7(4) ?
C10 S2 C9 N1 . . . . -179.3(4) ?
N2 N3 C10 C11 . . . . 179.3(4) ?
N2 N3 C10 S2 . . . . 0.1(6) ?
C9 S2 C10 N3 . . . . 0.3(4) ?
C9 S2 C10 C11 . . . . -178.9(4) ?
N3 C10 C11 C12 . . . . -8.1(7) ?
S2 C10 C11 C12 . . . . 171.1(3) ?
N3 C10 C11 C16 . . . . 172.7(4) ?
S2 C10 C11 C16 . . . . -8.2(6) ?
C16 C11 C12 C13 . . . . 0.8(7) ?
C10 C11 C12 C13 . . . . -178.5(4) ?
C11 C12 C13 C14 . . . . -1.6(7) ?
C11 C12 C13 C17 . . . . 179.1(4) ?
C12 C13 C14 C15 . . . . 1.3(7) ?
C17 C13 C14 C15 . . . . -179.4(4) ?
C13 C14 C15 C16 . . . . -0.2(7) ?
C13 C14 C15 C18 . . . . -178.1(5) ?
C14 C15 C16 C11 . . . . -0.7(7) ?
C18 C15 C16 C11 . . . . 177.2(4) ?
C12 C11 C16 C15 . . . . 0.4(6) ?
C10 C11 C16 C15 . . . . 179.7(4) ?

loop_
_cod_related_entry_id
_cod_related_entry_database
_cod_related_entry_code
1 ChemSpider 24744303
